data_4335148
loop_
_publ_author_name
'Yong Yan'
'Christopher Keating'
'Perumalreddy Chandrasekaran'
'Upul Jayarathne'
'Joel T. Mague'
'Serena DeBeer'
'Kyle M. Lancaster'
'Stephen Sproules'
'Igor V. Rubtsov'
'James P. Donahue'

_publ_contact_author 'James P. Donahue'
_publ_contact_author_address
;
   James P. Donahue
   Department of Chemistry
   Tulane University
   Percival Stern Hall, Room 2015
   6400 Freret Street
   New Orleans, Louisiana 70118-5698
;
_publ_contact_author_email donahue@tulane.edu
_publ_section_title
;
 Ancillary Ligand Effects upon Dithiolene Redox Noninnocence in Tungsten
 Bis(dithiolene) Complexes
;
_journal_name_full 'Inorganic Chemistry'
_journal_page_first 6743
_journal_page_last 6751
_journal_paper_doi 10.1021/ic4009174
_journal_volume 52
_journal_year 2013
_chemical_formula_sum 'C28 H30 N2 O3 S2 W'
_chemical_formula_weight 690.51
_chemical_name_systematic
; 
 Tricarbonyl(2,5-bis(2,4,6-trimethylphenyl)cyclopent-3-en-1- 
ylidene)(but-2-ene-2,3-dithiolato)tungsten(II) 
;
_space_group_IT_number 2
_symmetry_cell_setting triclinic
_symmetry_space_group_name_Hall '-P 1'
_symmetry_space_group_name_H-M 'P -1'
_atom_sites_solution_hydrogens geom
_atom_sites_solution_primary heavy
_atom_sites_solution_secondary difmap
_audit_creation_method SHELXL-97
_cell_angle_alpha 81.487(2)
_cell_angle_beta 83.283(2)
_cell_angle_gamma 81.982(2)
_cell_formula_units_Z 2
_cell_length_a 8.1260(15)
_cell_length_b 9.2813(17)
_cell_length_c 18.779(3)
_cell_measurement_reflns_used 9967
_cell_measurement_temperature 100(2)
_cell_measurement_theta_max 29.07
_cell_measurement_theta_min 2.20
_cell_volume 1380.3(4)
_computing_cell_refinement 'Bruker SAINT (Bruker-AXS 2009)'
_computing_data_collection 'Bruker APEX2 (Bruker-AXS, 2010)'
_computing_data_reduction 'Bruker SAINT (Bruker-AXS 2009)'
_computing_molecular_graphics 'Bruker SHELXTL(Bruker-AXS 2008)'
_computing_publication_material 'Bruker SHELXTL(Bruker-AXS 2008)'
_computing_structure_refinement 'SHELXL (Sheldrick, 2008)'
_computing_structure_solution 'SHELXS (Sheldrick, 2008)'
_diffrn_ambient_temperature 100(2)
_diffrn_measured_fraction_theta_full 0.991
_diffrn_measured_fraction_theta_max 0.935
_diffrn_measurement_device_type 'Bruker Smart APEX CCD'
_diffrn_measurement_method '\f and \w scans'
_diffrn_radiation_monochromator graphite
_diffrn_radiation_source 'fine-focus sealed tube'
_diffrn_radiation_type MoK\a
_diffrn_radiation_wavelength 0.71073
_diffrn_reflns_av_R_equivalents 0.0350
_diffrn_reflns_av_sigmaI/netI 0.0323
_diffrn_reflns_limit_h_max 11
_diffrn_reflns_limit_h_min -11
_diffrn_reflns_limit_k_max 12
_diffrn_reflns_limit_k_min -12
_diffrn_reflns_limit_l_max 25
_diffrn_reflns_limit_l_min -24
_diffrn_reflns_number 24205
_diffrn_reflns_theta_full 27.50
_diffrn_reflns_theta_max 29.10
_diffrn_reflns_theta_min 2.20
_exptl_absorpt_coefficient_mu 4.368
_exptl_absorpt_correction_T_max 0.7214
_exptl_absorpt_correction_T_min 0.3585
_exptl_absorpt_correction_type numerical
_exptl_absorpt_process_details 'SADABS (Sheldrick, 2009)'
_exptl_crystal_colour brown
_exptl_crystal_density_diffrn 1.661
_exptl_crystal_description Slab
_exptl_crystal_F_000 684
_exptl_crystal_size_max 0.27
_exptl_crystal_size_mid 0.20
_exptl_crystal_size_min 0.08
_refine_diff_density_max 1.654
_refine_diff_density_min -1.119
_refine_diff_density_rms 0.110
_refine_ls_extinction_method none
_refine_ls_goodness_of_fit_ref 1.070
_refine_ls_hydrogen_treatment constr
_refine_ls_matrix_type full
_refine_ls_number_parameters 333
_refine_ls_number_reflns 6931
_refine_ls_number_restraints 0
_refine_ls_restrained_S_all 1.070
_refine_ls_R_factor_all 0.0225
_refine_ls_R_factor_gt 0.0209
_refine_ls_shift/su_max 0.005
_refine_ls_shift/su_mean 0.000
_refine_ls_structure_factor_coef Fsqd
_refine_ls_weighting_details 'calc w=1/[\s^2^(Fo^2^)+(0.0245P)^2^+0.4344P] where P=(Fo^2^+2Fc^2^)/3'
_refine_ls_weighting_scheme calc
_refine_ls_wR_factor_gt 0.0511
_refine_ls_wR_factor_ref 0.0520
_reflns_number_gt 6587
_reflns_number_total 6931
_reflns_threshold_expression >2\s(I)
_cod_data_source_file ic4009174_si_002_13.cif
_cod_data_source_block jpd467_0m
_cod_database_code 4335148

loop_
_symmetry_equiv_pos_as_xyz
'x, y, z'
'-x, -y, -z'

loop_
_atom_site_label
_atom_site_type_symbol
_atom_site_fract_x
_atom_site_fract_y
_atom_site_fract_z
_atom_site_U_iso_or_equiv
_atom_site_adp_type
_atom_site_occupancy
_atom_site_symmetry_multiplicity
_atom_site_calc_flag
_atom_site_refinement_flags
W1 W 0.967333(9) 0.887428(9) 0.742739(4) 0.01455(4) Uani 1 1 d .
S1 S 1.05175(7) 0.96485(7) 0.62063(3) 0.02067(12) Uani 1 1 d .
S2 S 1.01026(7) 1.13293(6) 0.75450(3) 0.01727(11) Uani 1 1 d .
O1 O 1.2730(2) 0.6396(2) 0.73090(11) 0.0310(4) Uani 1 1 d .
O2 O 1.1061(2) 0.8028(2) 0.89536(10) 0.0259(4) Uani 1 1 d .
O3 O 0.8060(2) 0.6317(2) 0.69484(13) 0.0373(5) Uani 1 1 d .
N1 N 0.6272(2) 0.8853(2) 0.85856(10) 0.0172(4) Uani 1 1 d .
N2 N 0.5816(2) 1.0173(2) 0.75737(10) 0.0171(4) Uani 1 1 d .
C1 C 1.0906(3) 1.1467(3) 0.61070(13) 0.0211(5) Uani 1 1 d .
C2 C 1.0755(3) 1.2175(3) 0.66930(13) 0.0200(5) Uani 1 1 d .
C3 C 1.1458(3) 1.2153(3) 0.53529(15) 0.0308(6) Uani 1 1 d .
H3A H 1.0788 1.3107 0.5243 0.046 Uiso 1 1 calc R
H3B H 1.1304 1.1508 0.5004 0.046 Uiso 1 1 calc R
H3C H 1.2640 1.2290 0.5322 0.046 Uiso 1 1 calc R
C4 C 1.1173(4) 1.3724(3) 0.66417(16) 0.0303(6) Uani 1 1 d .
H4A H 1.2360 1.3747 0.6477 0.045 Uiso 1 1 calc R
H4B H 1.0932 1.4059 0.7118 0.045 Uiso 1 1 calc R
H4C H 1.0497 1.4372 0.6296 0.045 Uiso 1 1 calc R
C5 C 0.7069(3) 0.9359(2) 0.79365(12) 0.0146(4) Uani 1 1 d .
C6 C 0.7013(3) 0.8081(3) 0.92205(12) 0.0177(4) Uani 1 1 d .
C7 C 0.7548(3) 0.8937(3) 0.96818(12) 0.0178(4) Uani 1 1 d .
C8 C 0.8170(3) 0.8202(3) 1.03159(13) 0.0210(5) Uani 1 1 d .
H8 H 0.8557 0.8753 1.0636 0.025 Uiso 1 1 calc R
C9 C 0.8240(3) 0.6690(3) 1.04939(14) 0.0261(5) Uani 1 1 d .
C10 C 0.7679(4) 0.5888(3) 1.00166(14) 0.0278(5) Uani 1 1 d .
H10 H 0.7734 0.4852 1.0132 0.033 Uiso 1 1 calc R
C11 C 0.7039(3) 0.6568(3) 0.93744(13) 0.0230(5) Uani 1 1 d .
C12 C 0.7488(3) 1.0571(3) 0.94931(13) 0.0218(5) Uani 1 1 d .
H12A H 0.8098 1.0799 0.9017 0.033 Uiso 1 1 calc R
H12B H 0.8004 1.0964 0.9857 0.033 Uiso 1 1 calc R
H12C H 0.6323 1.1017 0.9482 0.033 Uiso 1 1 calc R
C13 C 0.8885(4) 0.5919(3) 1.11916(15) 0.0363(7) Uani 1 1 d .
H13A H 0.9551 0.6555 1.1379 0.054 Uiso 1 1 calc R
H13B H 0.9582 0.5001 1.1101 0.054 Uiso 1 1 calc R
H13C H 0.7940 0.5700 1.1547 0.054 Uiso 1 1 calc R
C14 C 0.6413(4) 0.5681(3) 0.88766(16) 0.0342(6) Uani 1 1 d .
H14A H 0.7155 0.5694 0.8425 0.051 Uiso 1 1 calc R
H14B H 0.5281 0.6105 0.8769 0.051 Uiso 1 1 calc R
H14C H 0.6397 0.4666 0.9111 0.051 Uiso 1 1 calc R
C15 C 0.6007(3) 1.1045(3) 0.68717(13) 0.0178(4) Uani 1 1 d .
C16 C 0.5893(3) 1.0418(3) 0.62516(13) 0.0191(4) Uani 1 1 d .
C17 C 0.6180(3) 1.1278(3) 0.55846(13) 0.0219(5) Uani 1 1 d .
H17 H 0.6158 1.0861 0.5154 0.026 Uiso 1 1 calc R
C18 C 0.6496(3) 1.2722(3) 0.55305(14) 0.0236(5) Uani 1 1 d .
C19 C 0.6466(3) 1.3342(3) 0.61679(14) 0.0241(5) Uani 1 1 d .
H19 H 0.6626 1.4345 0.6137 0.029 Uiso 1 1 calc R
C20 C 0.6206(3) 1.2527(3) 0.68446(14) 0.0207(5) Uani 1 1 d .
C21 C 0.5409(3) 0.8903(3) 0.62881(14) 0.0258(5) Uani 1 1 d .
H21A H 0.4277 0.8973 0.6144 0.039 Uiso 1 1 calc R
H21B H 0.5443 0.8399 0.6784 0.039 Uiso 1 1 calc R
H21C H 0.6192 0.8349 0.5960 0.039 Uiso 1 1 calc R
C22 C 0.6850(4) 1.3600(3) 0.47984(15) 0.0311(6) Uani 1 1 d .
H22A H 0.7872 1.3140 0.4549 0.047 Uiso 1 1 calc R
H22B H 0.6996 1.4603 0.4860 0.047 Uiso 1 1 calc R
H22C H 0.5913 1.3627 0.4510 0.047 Uiso 1 1 calc R
C23 C 0.6091(3) 1.3241(3) 0.75240(14) 0.0263(5) Uani 1 1 d .
H23A H 0.6423 1.4230 0.7401 0.039 Uiso 1 1 calc R
H23B H 0.6835 1.2652 0.7861 0.039 Uiso 1 1 calc R
H23C H 0.4939 1.3305 0.7751 0.039 Uiso 1 1 calc R
C24 C 0.4577(3) 0.9333(3) 0.86204(14) 0.0232(5) Uani 1 1 d .
H24 H 0.3771 0.9116 0.9017 0.028 Uiso 1 1 calc R
C25 C 0.4288(3) 1.0164(3) 0.79868(14) 0.0236(5) Uani 1 1 d .
H25 H 0.3242 1.0650 0.7850 0.028 Uiso 1 1 calc R
C26 C 1.1609(3) 0.7297(3) 0.73379(13) 0.0216(5) Uani 1 1 d .
C27 C 1.0394(3) 0.8324(3) 0.84331(14) 0.0198(5) Uani 1 1 d .
C28 C 0.8631(3) 0.7238(3) 0.71412(15) 0.0246(5) Uani 1 1 d .

loop_
_atom_site_aniso_label
_atom_site_aniso_U_11
_atom_site_aniso_U_22
_atom_site_aniso_U_33
_atom_site_aniso_U_23
_atom_site_aniso_U_13
_atom_site_aniso_U_12
W1 0.00870(5) 0.01719(5) 0.01774(6) -0.00241(3) -0.00095(3) -0.00173(3)
S1 0.0187(3) 0.0245(3) 0.0184(3) -0.0038(2) 0.0012(2) -0.0028(2)
S2 0.0136(2) 0.0183(3) 0.0201(3) -0.0023(2) -0.0028(2) -0.00228(19)
O1 0.0207(9) 0.0241(9) 0.0445(12) -0.0033(8) 0.0018(8) 0.0046(7)
O2 0.0171(8) 0.0373(10) 0.0234(9) -0.0012(7) -0.0058(7) -0.0035(7)
O3 0.0273(10) 0.0312(11) 0.0590(14) -0.0197(10) -0.0075(9) -0.0054(8)
N1 0.0114(8) 0.0250(10) 0.0152(9) -0.0015(7) -0.0015(7) -0.0039(7)
N2 0.0097(8) 0.0252(10) 0.0157(9) -0.0006(7) -0.0018(7) -0.0018(7)
C1 0.0145(10) 0.0232(12) 0.0230(12) 0.0014(9) 0.0003(9) -0.0003(8)
C2 0.0136(10) 0.0184(11) 0.0259(12) 0.0028(9) -0.0017(9) -0.0009(8)
C3 0.0301(14) 0.0355(15) 0.0237(14) 0.0027(11) 0.0020(11) -0.0048(11)
C4 0.0334(14) 0.0225(13) 0.0336(15) 0.0023(10) 0.0004(12) -0.0077(10)
C5 0.0114(9) 0.0186(10) 0.0144(10) -0.0044(8) -0.0018(8) -0.0018(7)
C6 0.0139(10) 0.0256(12) 0.0132(11) 0.0001(8) -0.0015(8) -0.0035(8)
C7 0.0139(10) 0.0226(11) 0.0168(11) -0.0028(8) -0.0005(8) -0.0023(8)
C8 0.0194(11) 0.0282(12) 0.0155(11) -0.0046(9) -0.0025(9) -0.0009(9)
C9 0.0287(13) 0.0290(13) 0.0187(12) -0.0013(10) -0.0026(10) 0.0012(10)
C10 0.0380(15) 0.0227(13) 0.0215(13) 0.0009(10) -0.0024(11) -0.0043(10)
C11 0.0238(12) 0.0260(13) 0.0199(12) -0.0029(9) -0.0018(10) -0.0064(9)
C12 0.0233(12) 0.0247(12) 0.0183(12) -0.0044(9) -0.0027(9) -0.0043(9)
C13 0.0504(18) 0.0334(15) 0.0228(14) -0.0003(11) -0.0108(13) 0.0055(13)
C14 0.0457(17) 0.0289(14) 0.0316(15) -0.0036(11) -0.0094(13) -0.0133(12)
C15 0.0098(9) 0.0246(12) 0.0178(11) 0.0005(9) -0.0043(8) 0.0012(8)
C16 0.0132(10) 0.0237(12) 0.0203(12) -0.0004(9) -0.0051(9) -0.0019(8)
C17 0.0199(11) 0.0294(13) 0.0169(12) -0.0019(9) -0.0057(9) -0.0029(9)
C18 0.0175(11) 0.0284(13) 0.0231(13) 0.0033(10) -0.0059(9) -0.0005(9)
C19 0.0207(11) 0.0216(12) 0.0289(14) 0.0008(10) -0.0046(10) -0.0013(9)
C20 0.0142(10) 0.0252(12) 0.0231(13) -0.0035(9) -0.0064(9) 0.0004(8)
C21 0.0287(13) 0.0291(13) 0.0218(13) -0.0013(10) -0.0057(10) -0.0102(10)
C22 0.0340(15) 0.0314(14) 0.0250(14) 0.0052(11) -0.0030(11) -0.0037(11)
C23 0.0267(13) 0.0254(13) 0.0265(13) -0.0063(10) -0.0057(10) 0.0031(9)
C24 0.0106(10) 0.0388(14) 0.0199(12) -0.0043(10) 0.0008(9) -0.0038(9)
C25 0.0090(10) 0.0382(14) 0.0227(13) -0.0041(10) -0.0011(9) -0.0003(9)
C26 0.0197(11) 0.0214(12) 0.0234(12) -0.0005(9) -0.0018(9) -0.0044(9)
C27 0.0115(10) 0.0214(11) 0.0262(13) -0.0030(9) 0.0007(9) -0.0027(8)
C28 0.0148(11) 0.0245(12) 0.0340(14) -0.0060(10) 0.0001(10) 0.0001(9)

loop_
_atom_type_symbol
_atom_type_description
_atom_type_scat_dispersion_real
_atom_type_scat_dispersion_imag
_atom_type_scat_source
C C 0.0033 0.0016 'International Tables Vol C Tables 4.2.6.8 and 6.1.1.4'
H H 0.0000 0.0000 'International Tables Vol C Tables 4.2.6.8 and 6.1.1.4'
N N 0.0061 0.0033 'International Tables Vol C Tables 4.2.6.8 and 6.1.1.4'
O O 0.0106 0.0060 'International Tables Vol C Tables 4.2.6.8 and 6.1.1.4'
S S 0.1246 0.1234 'International Tables Vol C Tables 4.2.6.8 and 6.1.1.4'
W W -0.8490 6.8722 'International Tables Vol C Tables 4.2.6.8 and 6.1.1.4'

loop_
_geom_angle_atom_site_label_1
_geom_angle_atom_site_label_2
_geom_angle_atom_site_label_3
_geom_angle
C26 W1 C28 77.17(10)
C26 W1 C27 74.79(10)
C28 W1 C27 110.40(10)
C26 W1 C5 143.99(9)
C28 W1 C5 79.97(9)
C27 W1 C5 87.77(8)
C26 W1 S1 84.23(7)
C28 W1 S1 90.34(8)
C27 W1 S1 145.78(6)
C5 W1 S1 123.50(6)
C26 W1 S2 120.88(7)
C28 W1 S2 159.11(7)
C27 W1 S2 86.06(7)
C5 W1 S2 88.20(6)
S1 W1 S2 81.87(2)
C1 S1 W1 109.40(9)
C2 S2 W1 107.67(8)
C5 N1 C24 111.35(19)
C5 N1 C6 127.84(18)
C24 N1 C6 120.34(19)
C5 N2 C25 111.51(19)
C5 N2 C15 126.26(18)
C25 N2 C15 122.07(19)
C2 C1 C3 123.4(2)
C2 C1 S1 119.80(18)
C3 C1 S1 116.75(19)
C1 C2 C4 121.8(2)
C1 C2 S2 121.22(18)
C4 C2 S2 116.93(19)
C1 C3 H3A 109.5
C1 C3 H3B 109.5
H3A C3 H3B 109.5
C1 C3 H3C 109.5
H3A C3 H3C 109.5
H3B C3 H3C 109.5
C2 C4 H4A 109.5
C2 C4 H4B 109.5
H4A C4 H4B 109.5
C2 C4 H4C 109.5
H4A C4 H4C 109.5
H4B C4 H4C 109.5
N1 C5 N2 103.59(18)
N1 C5 W1 132.70(16)
N2 C5 W1 123.27(15)
C11 C6 C7 123.3(2)
C11 C6 N1 119.4(2)
C7 C6 N1 117.0(2)
C8 C7 C6 117.1(2)
C8 C7 C12 121.5(2)
C6 C7 C12 121.4(2)
C9 C8 C7 122.0(2)
C9 C8 H8 119.0
C7 C8 H8 119.0
C8 C9 C10 118.5(2)
C8 C9 C13 121.2(2)
C10 C9 C13 120.3(2)
C11 C10 C9 121.9(2)
C11 C10 H10 119.1
C9 C10 H10 119.1
C6 C11 C10 117.1(2)
C6 C11 C14 122.1(2)
C10 C11 C14 120.8(2)
C7 C12 H12A 109.5
C7 C12 H12B 109.5
H12A C12 H12B 109.5
C7 C12 H12C 109.5
H12A C12 H12C 109.5
H12B C12 H12C 109.5
C9 C13 H13A 109.5
C9 C13 H13B 109.5
H13A C13 H13B 109.5
C9 C13 H13C 109.5
H13A C13 H13C 109.5
H13B C13 H13C 109.5
C11 C14 H14A 109.5
C11 C14 H14B 109.5
H14A C14 H14B 109.5
C11 C14 H14C 109.5
H14A C14 H14C 109.5
H14B C14 H14C 109.5
C16 C15 C20 122.2(2)
C16 C15 N2 119.6(2)
C20 C15 N2 118.1(2)
C15 C16 C17 117.4(2)
C15 C16 C21 122.1(2)
C17 C16 C21 120.4(2)
C18 C17 C16 122.1(2)
C18 C17 H17 118.9
C16 C17 H17 118.9
C17 C18 C19 118.5(2)
C17 C18 C22 120.4(2)
C19 C18 C22 121.1(2)
C20 C19 C18 121.6(2)
C20 C19 H19 119.2
C18 C19 H19 119.2
C19 C20 C15 117.8(2)
C19 C20 C23 120.6(2)
C15 C20 C23 121.6(2)
C16 C21 H21A 109.5
C16 C21 H21B 109.5
H21A C21 H21B 109.5
C16 C21 H21C 109.5
H21A C21 H21C 109.5
H21B C21 H21C 109.5
C18 C22 H22A 109.5
C18 C22 H22B 109.5
H22A C22 H22B 109.5
C18 C22 H22C 109.5
H22A C22 H22C 109.5
H22B C22 H22C 109.5
C20 C23 H23A 109.5
C20 C23 H23B 109.5
H23A C23 H23B 109.5
C20 C23 H23C 109.5
H23A C23 H23C 109.5
H23B C23 H23C 109.5
C25 C24 N1 107.0(2)
C25 C24 H24 126.5
N1 C24 H24 126.5
C24 C25 N2 106.5(2)
C24 C25 H25 126.7
N2 C25 H25 126.7
O1 C26 W1 177.8(2)
O2 C27 W1 168.95(19)
O3 C28 W1 177.2(2)

loop_
_geom_bond_atom_site_label_1
_geom_bond_atom_site_label_2
_geom_bond_distance
W1 C26 2.003(2)
W1 C28 2.005(3)
W1 C27 2.015(3)
W1 C5 2.233(2)
W1 S1 2.3509(7)
W1 S2 2.3982(7)
S1 C1 1.739(2)
S2 C2 1.733(2)
O1 C26 1.150(3)
O2 C27 1.152(3)
O3 C28 1.148(3)
N1 C5 1.362(3)
N1 C24 1.384(3)
N1 C6 1.446(3)
N2 C5 1.366(3)
N2 C25 1.385(3)
N2 C15 1.445(3)
C1 C2 1.348(3)
C1 C3 1.509(3)
C2 C4 1.510(3)
C3 H3A 0.9800
C3 H3B 0.9800
C3 H3C 0.9800
C4 H4A 0.9800
C4 H4B 0.9800
C4 H4C 0.9800
C6 C11 1.390(3)
C6 C7 1.399(3)
C7 C8 1.394(3)
C7 C12 1.501(3)
C8 C9 1.389(4)
C8 H8 0.9500
C9 C10 1.397(4)
C9 C13 1.510(4)
C10 C11 1.397(4)
C10 H10 0.9500
C11 C14 1.505(4)
C12 H12A 0.9800
C12 H12B 0.9800
C12 H12C 0.9800
C13 H13A 0.9800
C13 H13B 0.9800
C13 H13C 0.9800
C14 H14A 0.9800
C14 H14B 0.9800
C14 H14C 0.9800
C15 C16 1.394(3)
C15 C20 1.400(3)
C16 C17 1.396(3)
C16 C21 1.502(3)
C17 C18 1.386(4)
C17 H17 0.9500
C18 C19 1.399(4)
C18 C22 1.510(3)
C19 C20 1.389(3)
C19 H19 0.9500
C20 C23 1.510(4)
C21 H21A 0.9800
C21 H21B 0.9800
C21 H21C 0.9800
C22 H22A 0.9800
C22 H22B 0.9800
C22 H22C 0.9800
C23 H23A 0.9800
C23 H23B 0.9800
C23 H23C 0.9800
C24 C25 1.345(3)
C24 H24 0.9500
C25 H25 0.9500
